data_4304611
loop_
_publ_author_name
'Martin G\"artner'
'Helmar G\"orls'
'Matthias Westerhausen'

_publ_contact_author
;
      Matthias Westerhausen
      Institut f\"ur anorganische und analytische Chemie
      Friedrich-Schiller-Universit\"at Jena
      August-Bebel-Str. 2
      07743 Jena
      Germany
;
_publ_contact_author_email m.we@uni-jena.de
_publ_contact_author_fax '03641 948 102'
_publ_contact_author_phone '03641 948 110'
_publ_section_title
;
Arylphosphanide Complexes of the Alkaline-Earth Metals Magnesium, Calcium,
Strontium, and Barium of the Formula (THF)nM[P(H)Ph]2 and Formation of
Potassium Diphenylphosphinomagnesiates
;
_journal_name_full 'Inorganic Chemistry'
_journal_page_first 1397
_journal_page_last 1405
_journal_paper_doi 10.1021/ic702148v
_journal_volume 47
_journal_year 2008
_chemical_formula_sum 'C58 H64 K2 Mg O5 P4'
_chemical_formula_weight 1067.48
_chemical_name_systematic
; 
 ? 
;
_space_group_IT_number 2
_symmetry_cell_setting triclinic
_symmetry_space_group_name_Hall '-P 1'
_symmetry_space_group_name_H-M 'P -1'
_atom_sites_solution_hydrogens geom
_atom_sites_solution_primary direct
_atom_sites_solution_secondary difmap
_audit_creation_method SHELXL-97
_cell_angle_alpha 68.139(1)
_cell_angle_beta 84.705(1)
_cell_angle_gamma 80.340(1)
_cell_formula_units_Z 2
_cell_length_a 13.5941(3)
_cell_length_b 14.6614(3)
_cell_length_c 15.1541(3)
_cell_measurement_temperature 183(2)
_cell_volume 2761.94(10)
_computing_cell_refinement DENZO
_computing_data_collection COLLECT
_computing_data_reduction DENZO
_computing_molecular_graphics SHELXTL/PC
_computing_publication_material SHELXL-97
_computing_structure_refinement 'SHELXL-97 (Sheldrick, 1997)'
_computing_structure_solution 'SHELXS-97 (Sheldrick, 1990)'
_diffrn_ambient_temperature 183(2)
_diffrn_measured_fraction_theta_full 0.992
_diffrn_measured_fraction_theta_max 0.992
_diffrn_measurement_device_type KappaCCD
_diffrn_measurement_method 'phi- + omega-scan'
_diffrn_radiation_monochromator graphite
_diffrn_radiation_source 'fine-focus sealed tube'
_diffrn_radiation_type MoK\a
_diffrn_radiation_wavelength 0.71073
_diffrn_reflns_av_R_equivalents 0.0283
_diffrn_reflns_av_sigmaI/netI 0.0526
_diffrn_reflns_limit_h_max 17
_diffrn_reflns_limit_h_min -17
_diffrn_reflns_limit_k_max 18
_diffrn_reflns_limit_k_min -19
_diffrn_reflns_limit_l_max 18
_diffrn_reflns_limit_l_min -19
_diffrn_reflns_number 20447
_diffrn_reflns_theta_full 27.50
_diffrn_reflns_theta_max 27.50
_diffrn_reflns_theta_min 1.98
_exptl_absorpt_coefficient_mu 0.346
_exptl_absorpt_correction_type none
_exptl_crystal_colour colourless
_exptl_crystal_density_diffrn 1.284
_exptl_crystal_density_method 'not measured'
_exptl_crystal_description prism
_exptl_crystal_F_000 1124
_exptl_crystal_size_max 0.04
_exptl_crystal_size_mid 0.04
_exptl_crystal_size_min 0.04
_refine_diff_density_max 0.640
_refine_diff_density_min -0.726
_refine_diff_density_rms 0.065
_refine_ls_extinction_method none
_refine_ls_goodness_of_fit_ref 0.960
_refine_ls_hydrogen_treatment constr
_refine_ls_matrix_type full
_refine_ls_number_parameters 631
_refine_ls_number_reflns 12572
_refine_ls_number_restraints 0
_refine_ls_restrained_S_all 0.960
_refine_ls_R_factor_all 0.0779
_refine_ls_R_factor_gt 0.0505
_refine_ls_shift/su_max 0.017
_refine_ls_shift/su_mean 0.000
_refine_ls_structure_factor_coef Fsqd
_refine_ls_weighting_details 'calc w=1/[\s^2^(Fo^2^)+(0.0841P)^2^+1.5830P] where P=(Fo^2^+2Fc^2^)/3'
_refine_ls_weighting_scheme calc
_refine_ls_wR_factor_gt 0.1309
_refine_ls_wR_factor_ref 0.1503
_reflns_number_gt 9195
_reflns_number_total 12572
_reflns_threshold_expression >2sigma(I)
_cod_data_source_file ic702148v_1.cif
_cod_data_source_block FO3235
_cod_depositor_comments
;
The following automatic conversions were performed:
'_exptl_absorpt_correction_type' value 'NONE' changed to 'none' according
to '/home/saulius/struct/CIF-dictionaries/cif_core.dic' dictionary named
'cif_core.dic' version 2.4.1 from 2010-06-29.

Automatic conversion script
Id: cif_fix_enum 1527 2010-12-29 10:47:43Z saulius 
;
_cod_original_cell_volume 2761.9(1)
_cod_database_code 4304611

loop_
_symmetry_equiv_pos_as_xyz
'x, y, z'
'-x, -y, -z'

loop_
_atom_site_label
_atom_site_type_symbol
_atom_site_fract_x
_atom_site_fract_y
_atom_site_fract_z
_atom_site_U_iso_or_equiv
_atom_site_adp_type
_atom_site_occupancy
_atom_site_symmetry_multiplicity
_atom_site_calc_flag
_atom_site_refinement_flags
_atom_site_disorder_assembly
_atom_site_disorder_group
Mg Mg -0.13065(5) 0.17429(5) 0.68470(5) 0.02624(17) Uani 1 1 d . . .
P1 P 0.01615(4) 0.07270(5) 0.61883(4) 0.03051(14) Uani 1 1 d . . .
H1NA H -0.0054 0.0437 0.5748 0.037 Uiso 1 1 calc R . .
P2 P -0.07258(5) 0.32880(4) 0.69432(4) 0.03016(14) Uani 1 1 d . . .
H2NA H -0.0381 0.3676 0.6341 0.036 Uiso 1 1 calc R . .
P3 P -0.26033(5) 0.22226(4) 0.55389(5) 0.03155(15) Uani 1 1 d . . .
H3NA H -0.2640 0.1662 0.5324 0.038 Uiso 1 1 calc R . .
P4 P -0.17764(4) 0.04361(4) 0.84587(4) 0.02874(14) Uani 1 1 d . . .
H4NA H -0.1191 0.0132 0.8879 0.034 Uiso 1 1 calc R . .
C1 C 0.08580(16) -0.01845(17) 0.72028(17) 0.0291(5) Uani 1 1 d . . .
C2 C 0.12355(18) 0.0049(2) 0.79092(17) 0.0353(5) Uani 1 1 d . . .
H2A H 0.1147 0.0721 0.7867 0.042 Uiso 1 1 calc R . .
C3 C 0.1738(2) -0.0686(2) 0.86712(19) 0.0442(6) Uani 1 1 d . . .
H3A H 0.2009 -0.0508 0.9130 0.053 Uiso 1 1 calc R . .
C4 C 0.1847(2) -0.1667(2) 0.8767(2) 0.0482(7) Uani 1 1 d . . .
H4A H 0.2180 -0.2166 0.9297 0.058 Uiso 1 1 calc R . .
C5 C 0.1471(2) -0.1926(2) 0.8093(2) 0.0458(7) Uani 1 1 d . . .
H5A H 0.1537 -0.2603 0.8159 0.055 Uiso 1 1 calc R . .
C6 C 0.09942(18) -0.11889(19) 0.7315(2) 0.0373(6) Uani 1 1 d . . .
H6A H 0.0754 -0.1373 0.6846 0.045 Uiso 1 1 calc R . .
C7 C 0.10055(18) 0.16528(18) 0.56304(17) 0.0328(5) Uani 1 1 d . . .
C8 C 0.0645(2) 0.2475(2) 0.4836(2) 0.0520(7) Uani 1 1 d . . .
H8A H -0.0010 0.2527 0.4636 0.062 Uiso 1 1 calc R . .
C9 C 0.1216(3) 0.3207(3) 0.4341(2) 0.0649(10) Uani 1 1 d . . .
H9A H 0.0950 0.3753 0.3806 0.078 Uiso 1 1 calc R . .
C10 C 0.2167(3) 0.3156(2) 0.4612(2) 0.0618(9) Uani 1 1 d . . .
H10A H 0.2557 0.3667 0.4272 0.074 Uiso 1 1 calc R . .
C11 C 0.2549(2) 0.2357(2) 0.5382(2) 0.0523(7) Uani 1 1 d . . .
H11A H 0.3206 0.2316 0.5575 0.063 Uiso 1 1 calc R . .
C12 C 0.1975(2) 0.1605(2) 0.58828(19) 0.0395(6) Uani 1 1 d . . .
H12A H 0.2253 0.1052 0.6405 0.047 Uiso 1 1 calc R . .
C13 C 0.00972(19) 0.27946(16) 0.79565(17) 0.0308(5) Uani 1 1 d . . .
C14 C 0.1123(2) 0.25893(18) 0.77867(19) 0.0385(6) Uani 1 1 d . . .
H14A H 0.1371 0.2727 0.7150 0.046 Uiso 1 1 calc R . .
C15 C 0.1790(2) 0.2190(2) 0.8521(2) 0.0452(6) Uani 1 1 d . . .
H15A H 0.2482 0.2048 0.8383 0.054 Uiso 1 1 calc R . .
C16 C 0.1450(2) 0.1998(2) 0.9451(2) 0.0486(7) Uani 1 1 d . . .
H16A H 0.1906 0.1742 0.9955 0.058 Uiso 1 1 calc R . .
C17 C 0.0441(2) 0.2184(2) 0.9636(2) 0.0493(7) Uani 1 1 d . . .
H17A H 0.0200 0.2044 1.0275 0.059 Uiso 1 1 calc R . .
C18 C -0.0231(2) 0.2571(2) 0.89080(18) 0.0411(6) Uani 1 1 d . . .
H18A H -0.0925 0.2686 0.9056 0.049 Uiso 1 1 calc R . .
C19 C -0.17636(18) 0.40542(16) 0.73080(16) 0.0301(5) Uani 1 1 d . . .
C20 C -0.2736(2) 0.41116(19) 0.70339(18) 0.0364(5) Uani 1 1 d . . .
H20A H -0.2865 0.3674 0.6742 0.044 Uiso 1 1 calc R . .
C21 C -0.3516(2) 0.4790(2) 0.71779(19) 0.0428(6) Uani 1 1 d . . .
H21A H -0.4164 0.4822 0.6970 0.051 Uiso 1 1 calc R . .
C22 C -0.3358(2) 0.5419(2) 0.7621(2) 0.0453(7) Uani 1 1 d . . .
H22A H -0.3890 0.5885 0.7719 0.054 Uiso 1 1 calc R . .
C23 C -0.2406(2) 0.5360(2) 0.79217(19) 0.0421(6) Uani 1 1 d . . .
H23A H -0.2292 0.5779 0.8241 0.051 Uiso 1 1 calc R . .
C24 C -0.1623(2) 0.46970(18) 0.77620(17) 0.0343(5) Uani 1 1 d . . .
H24A H -0.0976 0.4677 0.7964 0.041 Uiso 1 1 calc R . .
C25 C -0.22022(18) 0.33010(18) 0.45711(17) 0.0316(5) Uani 1 1 d . . .
C26 C -0.22789(19) 0.42564(19) 0.46012(18) 0.0355(5) Uani 1 1 d . . .
H26A H -0.2616 0.4389 0.5128 0.043 Uiso 1 1 calc R . .
C27 C -0.1873(2) 0.5006(2) 0.3879(2) 0.0406(6) Uani 1 1 d . . .
H27A H -0.1957 0.5652 0.3906 0.049 Uiso 1 1 calc R . .
C28 C -0.1348(2) 0.4832(2) 0.3119(2) 0.0450(6) Uani 1 1 d . . .
H28A H -0.1047 0.5345 0.2639 0.054 Uiso 1 1 calc R . .
C29 C -0.1268(2) 0.3902(2) 0.3067(2) 0.0477(7) Uani 1 1 d . . .
H29A H -0.0912 0.3771 0.2547 0.057 Uiso 1 1 calc R . .
C30 C -0.1709(2) 0.3156(2) 0.37727(19) 0.0410(6) Uani 1 1 d . . .
H30A H -0.1674 0.2530 0.3711 0.049 Uiso 1 1 calc R . .
C31 C -0.38166(18) 0.26841(17) 0.59557(18) 0.0316(5) Uani 1 1 d . . .
C32 C -0.4155(2) 0.2156(2) 0.68730(19) 0.0427(6) Uani 1 1 d . . .
H32A H -0.3728 0.1601 0.7270 0.051 Uiso 1 1 calc R . .
C33 C -0.5092(2) 0.2413(2) 0.7223(2) 0.0506(7) Uani 1 1 d . . .
H33A H -0.5298 0.2036 0.7852 0.061 Uiso 1 1 calc R . .
C34 C -0.5730(2) 0.3217(2) 0.6662(2) 0.0496(7) Uani 1 1 d . . .
H34A H -0.6375 0.3394 0.6899 0.059 Uiso 1 1 calc R . .
C35 C -0.54143(19) 0.3757(2) 0.5753(2) 0.0428(6) Uani 1 1 d . . .
H35A H -0.5846 0.4312 0.5363 0.051 Uiso 1 1 calc R . .
C36 C -0.44716(19) 0.34981(18) 0.53996(19) 0.0355(5) Uani 1 1 d . . .
H36A H -0.4269 0.3880 0.4771 0.043 Uiso 1 1 calc R . .
C37 C -0.28447(17) 0.09216(18) 0.90617(16) 0.0311(5) Uani 1 1 d . . .
C38 C -0.34797(19) 0.0321(2) 0.97304(19) 0.0406(6) Uani 1 1 d . . .
H38A H -0.3396 -0.0370 0.9849 0.049 Uiso 1 1 calc R . .
C39 C -0.4229(2) 0.0728(3) 1.0221(2) 0.0532(8) Uani 1 1 d . . .
H39A H -0.4652 0.0311 1.0669 0.064 Uiso 1 1 calc R . .
C40 C -0.4369(2) 0.1731(3) 1.0067(2) 0.0550(8) Uani 1 1 d . . .
H40A H -0.4888 0.2004 1.0401 0.066 Uiso 1 1 calc R . .
C41 C -0.3745(2) 0.2330(2) 0.9423(2) 0.0490(7) Uani 1 1 d . . .
H41A H -0.3828 0.3019 0.9316 0.059 Uiso 1 1 calc R . .
C42 C -0.2996(2) 0.19282(19) 0.89292(18) 0.0382(6) Uani 1 1 d . . .
H42A H -0.2573 0.2352 0.8488 0.046 Uiso 1 1 calc R . .
C43 C -0.22237(17) -0.04644(17) 0.80772(16) 0.0305(5) Uani 1 1 d . . .
C44 C -0.1504(2) -0.11439(19) 0.78419(18) 0.0377(6) Uani 1 1 d . . .
H44A H -0.0822 -0.1152 0.7939 0.045 Uiso 1 1 calc R . .
C45 C -0.1752(2) -0.1809(2) 0.7470(2) 0.0469(7) Uani 1 1 d . . .
H45A H -0.1241 -0.2251 0.7306 0.056 Uiso 1 1 calc R . .
C46 C -0.2742(3) -0.1826(2) 0.7340(2) 0.0529(8) Uani 1 1 d . . .
H46A H -0.2919 -0.2268 0.7076 0.064 Uiso 1 1 calc R . .
C47 C -0.3467(2) -0.1186(2) 0.7602(3) 0.0562(8) Uani 1 1 d . . .
H47A H -0.4150 -0.1207 0.7536 0.067 Uiso 1 1 calc R . .
C48 C -0.3222(2) -0.0516(2) 0.7959(2) 0.0451(7) Uani 1 1 d . . .
H48A H -0.3739 -0.0082 0.8128 0.054 Uiso 1 1 calc R . .
K1 K -0.19213(4) 0.00062(4) 0.53371(4) 0.04073(15) Uani 1 1 d . . .
K2 K 0.0000 0.0000 1.0000 0.0538(2) Uani 1 2 d S . .
K3 K 0.0000 0.5000 0.5000 0.0590(3) Uani 1 2 d S . .
O1DA O 0.29527(17) -0.42764(18) 0.85806(18) 0.0643(6) Uani 1 1 d . . .
C1DA C 0.3397(3) -0.4376(3) 0.9432(3) 0.0748(11) Uani 1 1 d . . .
H1DA H 0.2898 -0.4108 0.9825 0.090 Uiso 1 1 calc R . .
H1DB H 0.3956 -0.3981 0.9269 0.090 Uiso 1 1 calc R . .
C2DA C 0.3775(3) -0.5426(3) 0.9988(3) 0.0758(11) Uani 1 1 d . . .
H2DA H 0.4096 -0.5465 1.0564 0.091 Uiso 1 1 calc R . .
H2DB H 0.3209 -0.5812 1.0196 0.091 Uiso 1 1 calc R . .
O2DA O 0.44753(19) -0.58456(19) 0.94404(16) 0.0670(7) Uani 1 1 d . . .
C3DA C 0.4019(3) -0.5763(3) 0.8604(2) 0.0597(8) Uani 1 1 d . . .
H3DA H 0.3449 -0.6145 0.8780 0.072 Uiso 1 1 calc R . .
H3DB H 0.4507 -0.6049 0.8216 0.072 Uiso 1 1 calc R . .
C4DA C 0.3657(2) -0.4700(3) 0.8032(2) 0.0565(8) Uani 1 1 d . . .
H4DA H 0.4229 -0.4323 0.7831 0.068 Uiso 1 1 calc R . .
H4DB H 0.3340 -0.4658 0.7453 0.068 Uiso 1 1 calc R . .
O1DB O -0.36253(15) 0.07743(16) 0.42415(16) 0.0513(5) Uani 1 1 d . . .
C1DB C -0.3718(2) 0.0863(2) 0.3273(2) 0.0523(7) Uani 1 1 d . . .
H1DC H -0.4243 0.0483 0.3246 0.063 Uiso 1 1 calc R . .
H1DD H -0.3080 0.0576 0.3044 0.063 Uiso 1 1 calc R . .
O2DB O -0.48773(14) 0.23742(15) 0.29587(14) 0.0445(4) Uani 1 1 d . . .
C2DB C -0.3976(2) 0.1924(2) 0.2640(2) 0.0496(7) Uani 1 1 d . . .
H2DC H -0.3426 0.2294 0.2629 0.060 Uiso 1 1 calc R . .
H2DD H -0.4052 0.1961 0.1984 0.060 Uiso 1 1 calc R . .
C3DB C -0.4756(2) 0.2317(2) 0.3902(2) 0.0447(6) Uani 1 1 d . . .
H3DC H -0.5376 0.2633 0.4130 0.054 Uiso 1 1 calc R . .
H3DD H -0.4208 0.2683 0.3904 0.054 Uiso 1 1 calc R . .
C4DB C -0.4522(2) 0.1255(2) 0.4561(2) 0.0495(7) Uani 1 1 d . . .
H4DC H -0.4434 0.1233 0.5211 0.059 Uiso 1 1 calc R . .
H4DD H -0.5086 0.0897 0.4587 0.059 Uiso 1 1 calc R . .
O1DC O 0.0093(3) 0.4619(3) 0.0983(3) 0.0497(10) Uiso 0.50 1 d P . 1
C1DC C -0.0667(4) 0.5372(4) 0.0577(4) 0.0342(10) Uiso 0.50 1 d P A 1
H1DE H -0.0834 0.5801 0.0958 0.051 Uiso 0.50 1 calc PR A 1
H1DF H -0.1272 0.5095 0.0543 0.051 Uiso 0.50 1 calc PR A 1
C2DC C -0.0262(5) 0.6021(5) -0.0508(5) 0.0461(13) Uiso 0.50 1 d P . 1
H2DE H -0.0771 0.6593 -0.0828 0.069 Uiso 0.50 1 calc PR . 1
H2DF H 0.0361 0.6274 -0.0478 0.069 Uiso 0.50 1 calc PR . 1
O1DD O -0.0822(8) 0.5744(8) -0.0260(7) 0.145(3) Uiso 0.50 1 d P B 2
C1DD C 0.0060(5) 0.5821(5) -0.0842(5) 0.0469(13) Uiso 0.50 1 d P . 2
H1DG H 0.0030 0.5494 -0.1302 0.070 Uiso 0.50 1 calc PR . 2
H1DH H 0.0112 0.6530 -0.1205 0.070 Uiso 0.50 1 calc PR . 2
C2DD C -0.0856(15) 0.4598(14) 0.0322(14) 0.184(7) Uiso 0.50 1 d P . 2
H2DG H -0.1463 0.4521 0.0742 0.275 Uiso 0.50 1 calc PR . 2
H2DH H -0.0895 0.4258 -0.0126 0.275 Uiso 0.50 1 calc PR . 2

loop_
_atom_site_aniso_label
_atom_site_aniso_U_11
_atom_site_aniso_U_22
_atom_site_aniso_U_33
_atom_site_aniso_U_23
_atom_site_aniso_U_13
_atom_site_aniso_U_12
Mg 0.0258(4) 0.0247(4) 0.0289(4) -0.0109(3) -0.0033(3) -0.0011(3)
P1 0.0270(3) 0.0344(3) 0.0336(3) -0.0178(3) -0.0034(2) 0.0003(2)
P2 0.0375(3) 0.0264(3) 0.0279(3) -0.0109(2) -0.0002(2) -0.0061(2)
P3 0.0307(3) 0.0289(3) 0.0360(3) -0.0140(2) -0.0096(2) 0.0029(2)
P4 0.0256(3) 0.0283(3) 0.0315(3) -0.0087(2) -0.0039(2) -0.0053(2)
C1 0.0223(11) 0.0314(11) 0.0351(12) -0.0161(10) -0.0005(9) 0.0012(9)
C2 0.0325(12) 0.0408(13) 0.0361(13) -0.0186(11) -0.0015(10) -0.0037(11)
C3 0.0330(13) 0.0625(18) 0.0367(14) -0.0190(13) -0.0018(11) -0.0034(13)
C4 0.0347(14) 0.0501(16) 0.0437(15) -0.0043(13) 0.0007(12) 0.0059(12)
C5 0.0349(14) 0.0345(13) 0.0592(18) -0.0127(12) 0.0059(12) 0.0042(11)
C6 0.0286(12) 0.0364(13) 0.0497(15) -0.0217(11) 0.0018(11) 0.0005(10)
C7 0.0326(12) 0.0365(12) 0.0310(12) -0.0177(10) 0.0046(9) 0.0005(10)
C8 0.0429(16) 0.0560(18) 0.0415(15) -0.0043(13) 0.0028(12) 0.0013(14)
C9 0.064(2) 0.0518(18) 0.0545(19) 0.0016(15) 0.0154(16) -0.0017(16)
C10 0.080(2) 0.0492(18) 0.0552(19) -0.0186(15) 0.0319(18) -0.0264(17)
C11 0.0485(17) 0.066(2) 0.0514(17) -0.0292(15) 0.0133(14) -0.0225(15)
C12 0.0379(14) 0.0434(14) 0.0396(14) -0.0176(11) 0.0038(11) -0.0090(11)
C13 0.0404(13) 0.0210(10) 0.0324(12) -0.0097(9) -0.0021(10) -0.0076(9)
C14 0.0423(14) 0.0303(12) 0.0394(13) -0.0109(10) 0.0005(11) -0.0007(11)
C15 0.0381(14) 0.0358(14) 0.0585(17) -0.0154(12) -0.0067(12) 0.0020(11)
C16 0.0510(17) 0.0408(15) 0.0478(16) -0.0064(12) -0.0158(13) -0.0052(13)
C17 0.0525(17) 0.0568(18) 0.0322(14) -0.0062(12) -0.0052(12) -0.0123(14)
C18 0.0405(14) 0.0467(15) 0.0328(13) -0.0088(11) -0.0012(11) -0.0113(12)
C19 0.0371(12) 0.0250(11) 0.0255(11) -0.0058(9) 0.0007(9) -0.0060(10)
C20 0.0412(14) 0.0344(12) 0.0338(12) -0.0119(10) -0.0017(10) -0.0069(11)
C21 0.0375(14) 0.0452(15) 0.0405(14) -0.0110(12) -0.0010(11) -0.0033(12)
C22 0.0476(16) 0.0404(14) 0.0424(15) -0.0144(12) 0.0082(12) 0.0014(12)
C23 0.0539(17) 0.0357(13) 0.0401(14) -0.0199(11) 0.0063(12) -0.0053(12)
C24 0.0396(13) 0.0324(12) 0.0333(12) -0.0142(10) 0.0000(10) -0.0072(10)
C25 0.0300(12) 0.0332(12) 0.0328(12) -0.0135(10) -0.0104(9) 0.0014(10)
C26 0.0336(13) 0.0373(13) 0.0379(13) -0.0171(11) -0.0065(10) -0.0005(10)
C27 0.0387(14) 0.0384(14) 0.0466(15) -0.0169(12) -0.0070(11) -0.0046(11)
C28 0.0393(14) 0.0481(16) 0.0444(15) -0.0119(12) -0.0050(12) -0.0077(12)
C29 0.0462(16) 0.0577(17) 0.0378(14) -0.0198(13) 0.0004(12) 0.0014(14)
C30 0.0471(15) 0.0383(13) 0.0385(14) -0.0186(11) -0.0053(11) 0.0045(12)
C31 0.0299(12) 0.0299(11) 0.0389(13) -0.0166(10) -0.0089(10) -0.0010(9)
C32 0.0358(14) 0.0451(15) 0.0411(14) -0.0097(12) -0.0096(11) 0.0011(12)
C33 0.0404(15) 0.0626(19) 0.0441(15) -0.0143(14) -0.0013(12) -0.0067(14)
C34 0.0329(14) 0.0628(19) 0.0589(18) -0.0303(15) -0.0004(13) -0.0044(13)
C35 0.0306(13) 0.0365(13) 0.0619(18) -0.0206(13) -0.0114(12) 0.0055(11)
C36 0.0335(13) 0.0315(12) 0.0423(14) -0.0144(11) -0.0088(10) 0.0001(10)
C37 0.0282(11) 0.0370(12) 0.0295(11) -0.0121(10) -0.0064(9) -0.0056(10)
C38 0.0334(13) 0.0449(15) 0.0453(14) -0.0164(12) 0.0032(11) -0.0130(11)
C39 0.0375(15) 0.075(2) 0.0544(18) -0.0290(16) 0.0084(13) -0.0187(15)
C40 0.0397(16) 0.077(2) 0.0602(19) -0.0425(17) 0.0015(14) -0.0016(15)
C41 0.0515(17) 0.0483(16) 0.0547(17) -0.0293(14) -0.0088(14) 0.0014(13)
C42 0.0420(14) 0.0373(13) 0.0365(13) -0.0141(11) -0.0049(11) -0.0056(11)
C43 0.0304(12) 0.0269(11) 0.0311(12) -0.0058(9) -0.0046(9) -0.0052(9)
C44 0.0357(13) 0.0366(13) 0.0395(13) -0.0122(11) 0.0001(10) -0.0067(11)
C45 0.0545(17) 0.0394(14) 0.0494(16) -0.0204(12) 0.0015(13) -0.0056(13)
C46 0.066(2) 0.0391(15) 0.0610(19) -0.0220(14) -0.0158(15) -0.0114(14)
C47 0.0453(16) 0.0505(17) 0.083(2) -0.0306(16) -0.0218(16) -0.0085(14)
C48 0.0328(13) 0.0408(14) 0.0665(18) -0.0239(13) -0.0153(13) -0.0002(11)
K1 0.0399(3) 0.0367(3) 0.0473(3) -0.0195(2) -0.0058(2) 0.0023(2)
K2 0.0393(5) 0.0813(7) 0.0495(5) -0.0352(5) -0.0122(4) 0.0000(5)
K3 0.0548(6) 0.0641(6) 0.0436(5) 0.0057(4) -0.0069(4) -0.0265(5)
O1DA 0.0523(13) 0.0681(15) 0.0731(15) -0.0324(12) -0.0103(11) 0.0097(11)
C1DA 0.071(2) 0.084(3) 0.083(3) -0.056(2) -0.012(2) 0.015(2)
C2DA 0.070(2) 0.097(3) 0.053(2) -0.037(2) -0.0036(17) 0.028(2)
O2DA 0.0694(15) 0.0718(15) 0.0537(13) -0.0285(12) -0.0021(11) 0.0199(12)
C3DA 0.063(2) 0.063(2) 0.061(2) -0.0346(17) 0.0059(16) -0.0070(17)
C4DA 0.0469(17) 0.070(2) 0.0547(18) -0.0256(16) -0.0010(14) -0.0061(16)
O1DB 0.0427(11) 0.0534(12) 0.0619(13) -0.0286(10) -0.0164(9) 0.0078(9)
C1DB 0.0426(16) 0.0583(18) 0.0656(19) -0.0373(16) -0.0122(14) 0.0071(14)
O2DB 0.0343(10) 0.0512(11) 0.0512(11) -0.0250(9) -0.0077(8) 0.0036(8)
C2DB 0.0369(14) 0.0665(19) 0.0501(16) -0.0309(15) -0.0050(12) 0.0048(14)
C3DB 0.0368(14) 0.0515(16) 0.0546(17) -0.0302(14) -0.0011(12) -0.0041(12)
C4DB 0.0426(15) 0.0554(17) 0.0518(17) -0.0212(14) -0.0023(13) -0.0065(14)

loop_
_atom_type_symbol
_atom_type_description
_atom_type_scat_dispersion_real
_atom_type_scat_dispersion_imag
_atom_type_scat_source
C C 0.0033 0.0016 'International Tables Vol C Tables 4.2.6.8 and 6.1.1.4'
H H 0.0000 0.0000 'International Tables Vol C Tables 4.2.6.8 and 6.1.1.4'
O O 0.0106 0.0060 'International Tables Vol C Tables 4.2.6.8 and 6.1.1.4'
Mg Mg 0.0486 0.0363 'International Tables Vol C Tables 4.2.6.8 and 6.1.1.4'
P P 0.1023 0.0942 'International Tables Vol C Tables 4.2.6.8 and 6.1.1.4'
K K 0.2009 0.2494 'International Tables Vol C Tables 4.2.6.8 and 6.1.1.4'

loop_
_geom_angle_atom_site_label_1
_geom_angle_atom_site_label_2
_geom_angle_atom_site_label_3
_geom_angle
_geom_angle_site_symmetry_1
_geom_angle_site_symmetry_3
_geom_angle_publ_flag
P2 Mg P4 115.42(3) . . ?
P2 Mg P3 111.66(3) . . ?
P4 Mg P3 114.67(3) . . ?
P2 Mg P1 110.27(3) . . ?
P4 Mg P1 102.51(3) . . ?
P3 Mg P1 100.76(3) . . ?
P2 Mg K1 152.62(3) . . ?
P4 Mg K1 91.95(2) . . ?
P3 Mg K1 52.40(2) . . ?
P1 Mg K1 59.55(2) . . ?
C7 P1 C1 103.46(11) . . ?
C7 P1 Mg 101.74(8) . . ?
C1 P1 Mg 108.11(8) . . ?
C7 P1 K1 68.78(8) . 2_556 ?
C1 P1 K1 88.99(7) . 2_556 ?
Mg P1 K1 162.27(3) . 2_556 ?
C7 P1 K1 133.96(8) . . ?
C1 P1 K1 118.98(8) . . ?
Mg P1 K1 82.26(2) . . ?
K1 P1 K1 93.685(19) 2_556 . ?
C13 P2 C19 103.99(11) . . ?
C13 P2 Mg 104.49(7) . . ?
C19 P2 Mg 110.78(8) . . ?
C13 P2 K3 118.02(7) . . ?
C19 P2 K3 98.54(7) . . ?
Mg P2 K3 119.78(3) . . ?
C31 P3 C25 105.15(11) . . ?
C31 P3 Mg 109.79(8) . . ?
C25 P3 Mg 105.14(8) . . ?
C31 P3 K1 126.82(8) . . ?
C25 P3 K1 116.96(8) . . ?
Mg P3 K1 89.71(3) . . ?
C37 P4 C43 105.82(11) . . ?
C37 P4 Mg 112.39(8) . . ?
C43 P4 Mg 101.60(8) . . ?
C37 P4 K2 100.32(7) . . ?
C43 P4 K2 127.52(8) . . ?
Mg P4 K2 109.23(2) . . ?
C6 C1 C2 116.8(2) . . ?
C6 C1 P1 118.99(19) . . ?
C2 C1 P1 124.20(18) . . ?
C3 C2 C1 121.0(2) . . ?
C3 C2 K2 70.36(15) . . ?
C1 C2 K2 125.12(16) . . ?
C4 C3 C2 120.7(3) . . ?
C4 C3 K2 115.78(18) . . ?
C2 C3 K2 85.77(16) . . ?
C3 C4 C5 119.8(3) . . ?
C4 C5 C6 119.6(3) . . ?
C5 C6 C1 122.1(3) . . ?
C12 C7 C8 116.7(2) . . ?
C12 C7 P1 127.0(2) . . ?
C8 C7 P1 116.2(2) . . ?
C12 C7 K1 86.83(15) . 2_556 ?
C8 C7 K1 102.00(18) . 2_556 ?
P1 C7 K1 80.06(8) . 2_556 ?
C9 C8 C7 121.8(3) . . ?
C10 C9 C8 120.6(3) . . ?
C10 C9 K3 101.5(3) . . ?
C8 C9 K3 98.7(2) . . ?
C9 C10 C11 119.3(3) . . ?
C10 C11 C12 120.3(3) . . ?
C7 C12 C11 121.3(3) . . ?
C7 C12 K1 69.91(15) . 2_556 ?
C11 C12 K1 111.50(18) . 2_556 ?
C14 C13 C18 116.8(2) . . ?
C14 C13 P2 118.62(19) . . ?
C18 C13 P2 124.5(2) . . ?
C15 C14 C13 121.9(3) . . ?
C16 C15 C14 120.2(3) . . ?
C17 C16 C15 118.9(3) . . ?
C16 C17 C18 121.2(3) . . ?
C16 C17 K2 95.9(2) . . ?
C18 C17 K2 89.97(18) . . ?
C17 C18 C13 120.9(3) . . ?
C17 C18 K2 66.55(16) . . ?
C13 C18 K2 107.88(17) . . ?
C24 C19 C20 116.6(2) . . ?
C24 C19 P2 122.69(19) . . ?
C20 C19 P2 120.24(19) . . ?
C21 C20 C19 121.8(2) . . ?
C22 C21 C20 120.4(3) . . ?
C21 C22 C23 118.9(3) . . ?
C24 C23 C22 120.8(3) . . ?
C23 C24 C19 121.4(2) . . ?
C30 C25 C26 116.7(2) . . ?
C30 C25 P3 118.30(19) . . ?
C26 C25 P3 124.79(19) . . ?
C27 C26 C25 121.2(2) . . ?
C26 C27 C28 121.0(3) . . ?
C26 C27 K3 96.97(16) . . ?
C28 C27 K3 97.35(17) . . ?
C29 C28 C27 119.0(3) . . ?
C28 C29 C30 120.1(3) . . ?
C29 C30 C25 121.9(3) . . ?
C32 C31 C36 116.8(2) . . ?
C32 C31 P3 118.26(19) . . ?
C36 C31 P3 124.8(2) . . ?
C33 C32 C31 122.1(3) . . ?
C34 C33 C32 120.2(3) . . ?
C33 C34 C35 119.0(3) . . ?
C34 C35 C36 120.8(3) . . ?
C35 C36 C31 121.0(2) . . ?
C42 C37 C38 117.0(2) . . ?
C42 C37 P4 119.07(18) . . ?
C38 C37 P4 123.7(2) . . ?
C39 C38 C37 120.7(3) . . ?
C40 C39 C38 121.1(3) . . ?
C41 C40 C39 119.0(3) . . ?
C40 C41 C42 120.2(3) . . ?
C41 C42 C37 122.0(3) . . ?
C44 C43 C48 116.3(2) . . ?
C44 C43 P4 117.24(18) . . ?
C48 C43 P4 126.4(2) . . ?
C45 C44 C43 122.3(2) . . ?
C46 C45 C44 120.0(3) . . ?
C46 C45 K1 83.50(18) . . ?
C44 C45 K1 89.00(16) . . ?
C47 C46 C45 118.5(3) . . ?
C47 C46 K1 94.8(2) . . ?
C45 C46 K1 73.09(17) . . ?
C46 C47 C48 121.5(3) . . ?
C47 C48 C43 121.2(3) . . ?
O1DB K1 C7 96.19(6) . 2_556 ?
O1DB K1 C45 126.47(7) . . ?
C7 K1 C45 88.79(7) 2_556 . ?
O1DB K1 P3 77.30(5) . . ?
C7 K1 P3 159.30(5) 2_556 . ?
C45 K1 P3 110.98(5) . . ?
O1DB K1 C46 103.07(7) . . ?
C7 K1 C46 90.98(7) 2_556 . ?
C45 K1 C46 23.41(7) . . ?
P3 K1 C46 109.58(6) . . ?
O1DB K1 P1 103.14(5) . 2_556 ?
C7 K1 P1 31.15(4) 2_556 2_556 ?
C45 K1 P1 107.56(6) . 2_556 ?
P3 K1 P1 130.60(2) . 2_556 ?
C46 K1 P1 117.99(6) . 2_556 ?
O1DB K1 C12 74.83(6) . 2_556 ?
C7 K1 C12 23.26(6) 2_556 2_556 ?
C45 K1 C12 94.11(7) . 2_556 ?
P3 K1 C12 150.21(5) . 2_556 ?
C46 K1 C12 86.99(7) . 2_556 ?
P1 K1 C12 48.76(4) 2_556 2_556 ?
O1DB K1 P1 142.98(5) . . ?
C7 K1 P1 108.50(5) 2_556 . ?
C45 K1 P1 82.24(5) . . ?
P3 K1 P1 69.843(18) . . ?
C46 K1 P1 103.61(5) . . ?
P1 K1 P1 86.316(19) 2_556 . ?
C12 K1 P1 131.66(5) 2_556 . ?
O1DB K1 Mg 114.67(5) . . ?
C7 K1 Mg 146.47(5) 2_556 . ?
C45 K1 Mg 83.32(5) . . ?
P3 K1 Mg 37.890(16) . . ?
C46 K1 Mg 94.28(5) . . ?
P1 K1 Mg 122.58(2) 2_556 . ?
C12 K1 Mg 169.73(5) 2_556 . ?
P1 K1 Mg 38.190(15) . . ?
C17 K2 C17 179.999(1) . 2_557 ?
C17 K2 C3 100.90(8) . . ?
C17 K2 C3 79.10(8) 2_557 . ?
C17 K2 C3 79.10(8) . 2_557 ?
C17 K2 C3 100.90(8) 2_557 2_557 ?
C3 K2 C3 180.0 . 2_557 ?
C17 K2 P4 102.31(5) . . ?
C17 K2 P4 77.69(5) 2_557 . ?
C3 K2 P4 93.45(5) . . ?
C3 K2 P4 86.55(5) 2_557 . ?
C17 K2 P4 77.69(5) . 2_557 ?
C17 K2 P4 102.31(5) 2_557 2_557 ?
C3 K2 P4 86.55(5) . 2_557 ?
C3 K2 P4 93.45(5) 2_557 2_557 ?
P4 K2 P4 179.999(1) . 2_557 ?
C17 K2 C2 90.83(7) . . ?
C17 K2 C2 89.17(7) 2_557 . ?
C3 K2 C2 23.86(7) . . ?
C3 K2 C2 156.14(7) 2_557 . ?
P4 K2 C2 74.42(4) . . ?
P4 K2 C2 105.58(4) 2_557 . ?
C17 K2 C2 89.17(7) . 2_557 ?
C17 K2 C2 90.83(7) 2_557 2_557 ?
C3 K2 C2 156.14(7) . 2_557 ?
C3 K2 C2 23.86(7) 2_557 2_557 ?
P4 K2 C2 105.58(4) . 2_557 ?
P4 K2 C2 74.42(4) 2_557 2_557 ?
C2 K2 C2 180.0 . 2_557 ?
C17 K2 C18 23.48(7) . . ?
C17 K2 C18 156.52(7) 2_557 . ?
C3 K2 C18 101.08(7) . . ?
C3 K2 C18 78.92(7) 2_557 . ?
P4 K2 C18 78.86(5) . . ?
P4 K2 C18 101.13(5) 2_557 . ?
C2 K2 C18 83.30(6) . . ?
C2 K2 C18 96.70(6) 2_557 . ?
C17 K2 C18 156.52(7) . 2_557 ?
C17 K2 C18 23.48(7) 2_557 2_557 ?
C3 K2 C18 78.92(7) . 2_557 ?
C3 K2 C18 101.08(7) 2_557 2_557 ?
P4 K2 C18 101.14(5) . 2_557 ?
P4 K2 C18 78.87(5) 2_557 2_557 ?
C2 K2 C18 96.70(6) . 2_557 ?
C2 K2 C18 83.30(6) 2_557 2_557 ?
C18 K2 C18 180.00(9) . 2_557 ?
C27 K3 C27 180.0 2_566 . ?
C27 K3 P2 87.91(5) 2_566 . ?
C27 K3 P2 92.09(5) . . ?
C27 K3 P2 92.09(5) 2_566 2_566 ?
C27 K3 P2 87.91(5) . 2_566 ?
P2 K3 P2 179.999(1) . 2_566 ?
C27 K3 C9 91.21(9) 2_566 . ?
C27 K3 C9 88.79(9) . . ?
P2 K3 C9 88.10(5) . . ?
P2 K3 C9 91.90(5) 2_566 . ?
C27 K3 C9 88.79(9) 2_566 2_566 ?
C27 K3 C9 91.21(9) . 2_566 ?
P2 K3 C9 91.90(5) . 2_566 ?
P2 K3 C9 88.10(5) 2_566 2_566 ?
C9 K3 C9 180.0 . 2_566 ?
C1DA O1DA C4DA 109.5(3) . . ?
O1DA C1DA C2DA 111.7(3) . . ?
O2DA C2DA C1DA 111.0(3) . . ?
C2DA O2DA C3DA 109.1(3) . . ?
O2DA C3DA C4DA 110.8(3) . . ?
O1DA C4DA C3DA 110.2(3) . . ?
C4DB O1DB C1DB 110.0(2) . . ?
C4DB O1DB K1 122.38(17) . . ?
C1DB O1DB K1 127.22(17) . . ?
O1DB C1DB C2DB 111.2(2) . . ?
C2DB O2DB C3DB 108.7(2) . . ?
O2DB C2DB C1DB 111.3(3) . . ?
O2DB C3DB C4DB 110.9(2) . . ?
O1DB C4DB C3DB 110.6(2) . . ?
C1DC O1DC C2DC 110.3(5) . 2_565 ?
O1DC C1DC C2DC 106.9(4) . . ?
O1DC C2DC C1DC 105.8(5) 2_565 . ?
C1DD O1DD C2DD 107.4(10) . . ?
C2DD C1DD O1DD 110.8(11) 2_565 . ?
C1DD C2DD O1DD 111.5(14) 2_565 . ?

loop_
_geom_bond_atom_site_label_1
_geom_bond_atom_site_label_2
_geom_bond_distance
_geom_bond_site_symmetry_2
_geom_bond_publ_flag
Mg P2 2.5774(9) . ?
Mg P4 2.5850(9) . ?
Mg P3 2.5929(10) . ?
Mg P1 2.6343(10) . ?
Mg K1 4.2219(9) . ?
P1 C7 1.834(2) . ?
P1 C1 1.833(2) . ?
P1 K1 3.4913(9) 2_556 ?
P1 K1 3.6730(8) . ?
P2 C13 1.831(3) . ?
P2 C19 1.829(3) . ?
P2 K3 3.2765(6) . ?
P3 C31 1.824(3) . ?
P3 C25 1.834(2) . ?
P3 K1 3.3451(8) . ?
P4 C37 1.828(3) . ?
P4 C43 1.830(2) . ?
P4 K2 3.3326(6) . ?
C1 C6 1.400(3) . ?
C1 C2 1.400(3) . ?
C2 C3 1.391(4) . ?
C2 K2 3.428(2) . ?
C3 C4 1.375(4) . ?
C3 K2 3.238(3) . ?
C4 C5 1.378(4) . ?
C5 C6 1.390(4) . ?
C7 C12 1.389(4) . ?
C7 C8 1.404(4) . ?
C7 K1 3.304(2) 2_556 ?
C8 C9 1.374(5) . ?
C9 C10 1.375(5) . ?
C9 K3 3.291(4) . ?
C10 C11 1.376(5) . ?
C11 C12 1.399(4) . ?
C12 K1 3.513(3) 2_556 ?
C13 C14 1.397(4) . ?
C13 C18 1.402(3) . ?
C14 C15 1.388(4) . ?
C15 C16 1.382(4) . ?
C16 C17 1.378(4) . ?
C17 C18 1.386(4) . ?
C17 K2 3.191(3) . ?
C18 K2 3.478(3) . ?
C19 C24 1.402(3) . ?
C19 C20 1.402(4) . ?
C20 C21 1.388(4) . ?
C21 C22 1.380(4) . ?
C22 C23 1.389(4) . ?
C23 C24 1.385(4) . ?
C25 C30 1.397(4) . ?
C25 C26 1.405(3) . ?
C26 C27 1.381(4) . ?
C27 C28 1.381(4) . ?
C27 K3 3.186(3) . ?
C28 C29 1.382(4) . ?
C29 C30 1.389(4) . ?
C31 C32 1.394(4) . ?
C31 C36 1.400(3) . ?
C32 C33 1.381(4) . ?
C33 C34 1.382(4) . ?
C34 C35 1.379(4) . ?
C35 C36 1.390(4) . ?
C37 C42 1.395(4) . ?
C37 C38 1.406(3) . ?
C38 C39 1.391(4) . ?
C39 C40 1.383(5) . ?
C40 C41 1.379(5) . ?
C41 C42 1.389(4) . ?
C43 C44 1.396(4) . ?
C43 C48 1.403(3) . ?
C44 C45 1.391(4) . ?
C45 C46 1.384(4) . ?
C45 K1 3.333(3) . ?
C46 C47 1.379(5) . ?
C46 K1 3.461(3) . ?
C47 C48 1.381(4) . ?
K1 O1DB 2.799(2) . ?
K1 C7 3.304(2) 2_556 ?
K1 P1 3.4913(9) 2_556 ?
K1 C12 3.513(3) 2_556 ?
K2 C17 3.191(3) 2_557 ?
K2 C3 3.238(3) 2_557 ?
K2 P4 3.3327(6) 2_557 ?
K2 C2 3.428(2) 2_557 ?
K2 C18 3.478(3) 2_557 ?
K3 C27 3.185(3) 2_566 ?
K3 P2 3.2765(6) 2_566 ?
K3 C9 3.291(4) 2_566 ?
O1DA C1DA 1.422(5) . ?
O1DA C4DA 1.426(4) . ?
C1DA C2DA 1.481(6) . ?
C2DA O2DA 1.418(4) . ?
O2DA C3DA 1.418(4) . ?
C3DA C4DA 1.496(5) . ?
O1DB C4DB 1.440(4) . ?
O1DB C1DB 1.439(4) . ?
C1DB C2DB 1.494(4) . ?
O2DB C2DB 1.423(3) . ?
O2DB C3DB 1.424(3) . ?
C3DB C4DB 1.502(4) . ?
O1DC C1DC 1.376(7) . ?
O1DC C2DC 1.361(8) 2_565 ?
C1DC C2DC 1.660(8) . ?
C2DC O1DC 1.361(8) 2_565 ?
O1DD C1DD 1.415(12) . ?
O1DD C2DD 1.587(19) . ?
C1DD C2DD 1.319(19) 2_565 ?
C2DD C1DD 1.319(19) 2_565 ?
